data_2009288
loop_
_publ_author_name
'Gzella, Andrzej'

_publ_section_title
;
 Triterpenoide. XVII.
 3,28-Dimethoxy-3,11,28-trioxo-2,3-seco-18\b-olean-12-en-2,9\a-olid
;
_journal_issue 12
_journal_name_full 'Acta Crystallographica Section C'
_journal_page_first 2151
_journal_page_last 2153
_journal_paper_doi 10.1107/S0108270199009178
_journal_volume 55
_journal_year 1999
_chemical_formula_moiety 'C32 H46 O7'
_chemical_formula_sum 'C32 H46 O7'
_chemical_formula_weight 542.69
_chemical_name_systematic
;
3,28-Dimethoxy-3,11,28-trioxo-2,3-seco-18\b-olean-12-en-2,9\a-olide
;
_space_group_IT_number 5
_symmetry_cell_setting monoclinic
_symmetry_space_group_name_Hall 'C 2y'
_symmetry_space_group_name_H-M 'C 1 2 1'
_audit_creation_method SHELXL-97
_cell_angle_alpha 90.00
_cell_angle_beta 116.33(2)
_cell_angle_gamma 90.00
_cell_formula_units_Z 4
_cell_length_a 29.143(4)
_cell_length_b 7.456(2)
_cell_length_c 14.855(2)
_cell_measurement_reflns_used 47
_cell_measurement_temperature 293(2)
_cell_measurement_theta_max 27.3
_cell_measurement_theta_min 14.9
_cell_volume 2893.0(11)
_computing_cell_refinement 'Kuma KM-4 Software'
_computing_data_collection 'Kuma KM-4 Software (Kuma Diffraction, 1991)'
_computing_data_reduction 'Kuma KM-4 Software'
_computing_molecular_graphics 'ORTEPII (Johnson, 1976) und PLUTO (Motherwell & Clegg, 1978)'
_computing_publication_material SHELXL97
_computing_structure_refinement 'SHELXL97 (Sheldrick, 1997a)'
_computing_structure_solution 'SHELXS97 (Sheldrick, 1997b)'
_diffrn_ambient_temperature 293(2)
_diffrn_measured_fraction_theta_full 0.483
_diffrn_measured_fraction_theta_max 0.483
_diffrn_measurement_device_type 'Kuma KM-4'
_diffrn_measurement_method \w--2\q
_diffrn_radiation_monochromator graphite
_diffrn_radiation_source 'fine-focus sealed tube'
_diffrn_radiation_type CuK\a
_diffrn_radiation_wavelength 1.54178
_diffrn_reflns_av_R_equivalents 0.065
_diffrn_reflns_av_sigmaI/netI 0.028
_diffrn_reflns_limit_h_max 31
_diffrn_reflns_limit_h_min -32
_diffrn_reflns_limit_k_max 8
_diffrn_reflns_limit_k_min -8
_diffrn_reflns_limit_l_max 16
_diffrn_reflns_limit_l_min 0
_diffrn_reflns_number 5708
_diffrn_reflns_theta_full 70.13
_diffrn_reflns_theta_max 70.13
_diffrn_reflns_theta_min 3.32
_diffrn_standards_decay_% 3.4
_diffrn_standards_interval_count 100
_diffrn_standards_number 2
_exptl_absorpt_coefficient_mu 0.696
_exptl_absorpt_correction_type none
_exptl_crystal_colour Colourless
_exptl_crystal_density_diffrn 1.246
_exptl_crystal_density_method 'not measured'
_exptl_crystal_description Needle
_exptl_crystal_F_000 1176
_exptl_crystal_size_max 0.52
_exptl_crystal_size_mid 0.18
_exptl_crystal_size_min 0.06
_refine_diff_density_max 0.247
_refine_diff_density_min -0.159
_refine_ls_abs_structure_details 'Flack (1983)'
_refine_ls_abs_structure_Flack 0.09(15)
_refine_ls_extinction_coef 0.00079(12)
_refine_ls_extinction_method 'SHELXL97  (Sheldrick, 1997a)'
_refine_ls_goodness_of_fit_ref 1.038
_refine_ls_hydrogen_treatment mixed
_refine_ls_matrix_type full
_refine_ls_number_parameters 362
_refine_ls_number_reflns 5109
_refine_ls_number_restraints 1
_refine_ls_restrained_S_all 1.038
_refine_ls_R_factor_all 0.040
_refine_ls_R_factor_gt 0.033
_refine_ls_shift/su_max 0.002
_refine_ls_shift/su_mean 0.000
_refine_ls_structure_factor_coef Fsqd
_refine_ls_weighting_details 'w = 1/[\s^2^(Fo^2^)+(0.0639P)^2^+0.5510P] where P=(Fo^2^+2Fc^2^)/3'
_refine_ls_weighting_scheme calc
_refine_ls_wR_factor_ref 0.095
_reflns_number_gt 4677
_reflns_number_total 5109
_reflns_threshold_expression I>2\s(I)
_cod_data_source_file jz1358.cif
_cod_data_source_block (2)
_cod_depositor_comments
;
The following automatic conversions were performed:
'_symmetry_cell_setting' value 'Monoclinic' changed to 'monoclinic'
according to '/home/saulius/struct/CIF-dictionaries/cif_core.dic'
dictionary named 'cif_core.dic' version 2.4.1 from 2010-06-29.

Automatic conversion script
Id: cif_fix_enum 1527 2010-12-29 10:47:43Z saulius 

The following automatic conversions were performed:

'_symmetry_cell_setting' value 'Monoclinic' changed to 'monoclinic'
according to /home/saulius/struct/CIF-dictionaries/cif_core.dic
dictionary named 'cif_core.dic' version 2.4.1 from 2010-06-29.

Automatic conversion script
Id: cif_fix_values 1715 2011-07-08 13:25:40Z adriana 

The following automatic conversions were performed:

'_refine_ls_weighting_scheme' value 'calc w =
1/[\s^2^(Fo^2^)+(0.0639P)^2^+0.5510P] where P=(Fo^2^+2Fc^2^)/3' was
changed to 'calc'. New tag '_refine_ls_weighting_details' was
created. The value of the new tag was set to 'w =
1/[\s^2^(Fo^2^)+(0.0639P)^2^+0.5510P] where P=(Fo^2^+2Fc^2^)/3'.

Automatic conversion script
Id: cif_fix_values 3143 2015-03-26 13:38:13Z robertas 
;
_cod_original_cell_volume 2893.0(10)
_cod_original_sg_symbol_H-M 'C 2'
_cod_database_code 2009288

loop_
_symmetry_equiv_pos_as_xyz
'x, y, z'
'-x, y, -z'
'x+1/2, y+1/2, z'
'-x+1/2, y+1/2, -z'

loop_
_atom_site_label
_atom_site_fract_x
_atom_site_fract_y
_atom_site_fract_z
_atom_site_U_iso_or_equiv
_atom_site_adp_type
_atom_site_calc_flag
_atom_site_refinement_flags
_atom_site_occupancy
_atom_site_disorder_assembly
_atom_site_disorder_group
_atom_site_type_symbol
O1 0.08436(9) 0.0961(3) -0.15332(12) 0.0950(6) Uani d . 1 . . O
O2 0.04369(6) 0.1153(2) -0.05869(12) 0.0722(4) Uani d . 1 . . O
O3 0.13082(6) -0.1696(2) 0.20450(12) 0.0699(4) Uani d . 1 . . O
O4 0.19709(4) 0.01461(15) 0.24995(8) 0.0371(2) Uani d . 1 . . O
O5 0.26265(5) -0.18228(18) 0.16810(10) 0.0549(3) Uani d . 1 . . O
O6 0.42602(7) 0.2400(2) 0.38356(13) 0.0697(4) Uani d . 1 . . O
O7 0.42305(6) 0.5056(2) 0.44887(10) 0.0574(3) Uani d . 1 . . O
C1 0.15701(6) -0.0622(2) 0.08061(12) 0.0419(4) Uani d . 1 . . C
H1A 0.1220 -0.0506 0.0290 0.050 Uiso calc . 1 . . H
H1B 0.1729 -0.1638 0.0648 0.050 Uiso calc . 1 . . H
C2 0.15851(6) -0.0833(2) 0.18094(13) 0.0439(4) Uani d . 1 . . C
C3 0.07876(8) 0.1684(3) -0.08744(14) 0.0568(5) Uani d . 1 . . C
C4 0.10909(7) 0.3309(3) -0.02927(13) 0.0495(4) Uani d . 1 . . C
C5 0.15167(6) 0.2755(2) 0.07891(11) 0.0371(3) Uani d . 1 . . C
H5A 0.1327 0.2420 0.1167 0.044 Uiso calc . 1 . . H
C6 0.18230(6) 0.4412(2) 0.13208(12) 0.0426(4) Uani d . 1 . . C
H6A 0.2040 0.4765 0.1010 0.051 Uiso calc . 1 . . H
H6B 0.1589 0.5393 0.1240 0.051 Uiso calc . 1 . . H
C7 0.21537(6) 0.4083(2) 0.24335(12) 0.0391(3) Uani d . 1 . . C
H7A 0.1937 0.3729 0.2744 0.047 Uiso calc . 1 . . H
H7B 0.2325 0.5189 0.2748 0.047 Uiso calc . 1 . . H
C8 0.25539(5) 0.2627(2) 0.26175(11) 0.0311(3) Uani d . 1 . . C
C9 0.22844(5) 0.0918(2) 0.20431(10) 0.0311(3) Uani d . 1 . . C
C10 0.18743(6) 0.1107(2) 0.08959(10) 0.0350(3) Uani d . 1 . . C
C11 0.26898(6) -0.0579(2) 0.22544(11) 0.0365(3) Uani d . 1 . . C
C12 0.31513(6) -0.0497(2) 0.32028(12) 0.0386(3) Uani d . 1 . . C
H12A 0.3390 -0.1409 0.3332 0.046 Uiso calc . 1 . . H
C13 0.32638(5) 0.0772(2) 0.39066(11) 0.0325(3) Uani d . 1 . . C
C14 0.28832(5) 0.2267(2) 0.37823(11) 0.0313(3) Uani d . 1 . . C
C15 0.31520(6) 0.4032(2) 0.43000(12) 0.0372(3) Uani d . 1 . . C
H15A 0.3254 0.4677 0.3850 0.045 Uiso calc . 1 . . H
H15B 0.2908 0.4775 0.4409 0.045 Uiso calc . 1 . . H
C16 0.36229(6) 0.3760(2) 0.53030(12) 0.0377(3) Uani d . 1 . . C
H16A 0.3519 0.3242 0.5783 0.045 Uiso calc . 1 . . H
H16B 0.3780 0.4913 0.5562 0.045 Uiso calc . 1 . . H
C17 0.40142(6) 0.2528(2) 0.51924(11) 0.0358(3) Uani d . 1 . . C
C18 0.37755(6) 0.0666(2) 0.48398(12) 0.0350(3) Uani d . 1 . . C
H18A 0.4009 0.0007 0.4646 0.042 Uiso calc . 1 . . H
C19 0.37388(6) -0.0418(2) 0.56841(12) 0.0400(3) Uani d . 1 . . C
H19A 0.3610 -0.1607 0.5434 0.048 Uiso calc . 1 . . H
H19B 0.3495 0.0158 0.5869 0.048 Uiso calc . 1 . . H
C20 0.42547(6) -0.0599(2) 0.66267(12) 0.0411(4) Uani d . 1 . . C
C21 0.44596(6) 0.1288(3) 0.69815(12) 0.0433(4) Uani d . 1 . . C
H21A 0.4229 0.1903 0.7190 0.052 Uiso calc . 1 . . H
H21B 0.4791 0.1198 0.7562 0.052 Uiso calc . 1 . . H
C22 0.45157(6) 0.2394(2) 0.61777(13) 0.0438(4) Uani d . 1 . . C
H22A 0.4779 0.1861 0.6032 0.053 Uiso calc . 1 . . H
H22B 0.4627 0.3593 0.6435 0.053 Uiso calc . 1 . . H
C23 0.07056(8) 0.4556(3) -0.01478(16) 0.0669(6) Uani d . 1 . . C
H23A 0.0870 0.5672 0.0138 0.080 Uiso calc R 1 . . H
H23B 0.0589 0.3994 0.0294 0.080 Uiso calc R 1 . . H
H23C 0.0419 0.4777 -0.0786 0.080 Uiso calc R 1 . . H
C24 0.12905(10) 0.4290(4) -0.09470(17) 0.0775(7) Uani d . 1 . . C
H24A 0.1515 0.3513 -0.1084 0.093 Uiso calc R 1 . . H
H24B 0.1475 0.5341 -0.0602 0.093 Uiso calc R 1 . . H
H24C 0.1008 0.4635 -0.1568 0.093 Uiso calc R 1 . . H
C25 0.21015(7) 0.1128(3) 0.01425(13) 0.0492(4) Uani d . 1 . . C
H25A 0.2232 0.2303 0.0125 0.059 Uiso calc R 1 . . H
H25B 0.1840 0.0823 -0.0513 0.059 Uiso calc R 1 . . H
H25C 0.2375 0.0270 0.0344 0.059 Uiso calc R 1 . . H
C26 0.29183(6) 0.3264(2) 0.21718(12) 0.0421(4) Uani d . 1 . . C
H26A 0.2788 0.2868 0.1488 0.051 Uiso calc R 1 . . H
H26B 0.3253 0.2767 0.2558 0.051 Uiso calc R 1 . . H
H26C 0.2939 0.4549 0.2195 0.051 Uiso calc R 1 . . H
C27 0.25684(6) 0.1662(2) 0.43467(12) 0.0386(3) Uani d . 1 . . C
H27A 0.2261 0.2365 0.4121 0.046 Uiso calc R 1 . . H
H27B 0.2770 0.1831 0.5056 0.046 Uiso calc R 1 . . H
H27C 0.2480 0.0418 0.4211 0.046 Uiso calc R 1 . . H
C28 0.41761(6) 0.3272(3) 0.44211(13) 0.0434(4) Uani d . 1 . . C
C29 0.41624(7) -0.1534(3) 0.74464(14) 0.0587(5) Uani d . 1 . . C
H29A 0.4021 -0.2704 0.7218 0.070 Uiso calc R 1 . . H
H29B 0.3927 -0.0840 0.7595 0.070 Uiso calc R 1 . . H
H29C 0.4481 -0.1647 0.8041 0.070 Uiso calc R 1 . . H
C30 0.46356(7) -0.1710(3) 0.64144(14) 0.0520(4) Uani d . 1 . . C
H30A 0.4708 -0.1113 0.5919 0.062 Uiso calc R 1 . . H
H30B 0.4492 -0.2870 0.6169 0.062 Uiso calc R 1 . . H
H30C 0.4947 -0.1846 0.7022 0.062 Uiso calc R 1 . . H
C31 0.01309(12) -0.0368(4) -0.1142(3) 0.1119(12) Uani d . 1 . . C
H31A -0.0134 -0.0590 -0.0938 0.134 Uiso calc R 1 . . H
H31B 0.0345 -0.1409 -0.1006 0.134 Uiso calc R 1 . . H
H31C -0.0021 -0.0110 -0.1848 0.134 Uiso calc R 1 . . H
C32 0.43842(10) 0.5898(4) 0.3796(2) 0.0736(7) Uani d . 1 . . C
H32A 0.4416 0.7167 0.3916 0.088 Uiso calc R 1 . . H
H32B 0.4131 0.5672 0.3121 0.088 Uiso calc R 1 . . H
H32C 0.4708 0.5416 0.3888 0.088 Uiso calc R 1 . . H

loop_
_atom_site_aniso_label
_atom_site_aniso_U_11
_atom_site_aniso_U_22
_atom_site_aniso_U_33
_atom_site_aniso_U_12
_atom_site_aniso_U_13
_atom_site_aniso_U_23
O1 0.1332(16) 0.0899(13) 0.0495(8) -0.0073(13) 0.0292(10) -0.0239(9)
O2 0.0592(8) 0.0613(10) 0.0764(10) -0.0115(8) 0.0122(7) -0.0094(8)
O3 0.0736(9) 0.0692(10) 0.0736(9) -0.0373(8) 0.0389(8) -0.0096(8)
O4 0.0398(6) 0.0336(6) 0.0387(5) -0.0069(4) 0.0181(4) 0.0006(4)
O5 0.0585(7) 0.0395(7) 0.0534(7) 0.0079(6) 0.0128(6) -0.0154(6)
O6 0.0848(11) 0.0708(10) 0.0807(10) -0.0105(8) 0.0615(9) -0.0105(8)
O7 0.0675(8) 0.0536(8) 0.0615(8) -0.0146(6) 0.0381(7) 0.0038(6)
C1 0.0433(8) 0.0337(9) 0.0400(8) -0.0044(7) 0.0106(6) -0.0032(7)
C2 0.0437(8) 0.0343(9) 0.0507(9) -0.0076(7) 0.0182(7) -0.0023(7)
C3 0.0600(11) 0.0525(12) 0.0358(9) 0.0058(9) 0.0010(8) 0.0014(8)
C4 0.0545(9) 0.0415(10) 0.0367(8) 0.0034(8) 0.0060(7) 0.0045(7)
C5 0.0408(8) 0.0308(8) 0.0331(7) 0.0009(6) 0.0106(6) 0.0004(6)
C6 0.0438(8) 0.0273(8) 0.0460(9) 0.0032(7) 0.0101(7) 0.0037(7)
C7 0.0390(8) 0.0280(8) 0.0412(8) 0.0032(6) 0.0095(6) -0.0051(6)
C8 0.0320(7) 0.0255(7) 0.0343(7) -0.0017(6) 0.0134(6) -0.0015(5)
C9 0.0347(7) 0.0277(7) 0.0322(7) -0.0023(6) 0.0160(6) -0.0009(6)
C10 0.0394(8) 0.0289(8) 0.0325(7) -0.0004(6) 0.0123(6) -0.0011(6)
C11 0.0407(8) 0.0293(8) 0.0397(8) 0.0000(6) 0.0180(6) -0.0027(6)
C12 0.0366(7) 0.0312(8) 0.0446(8) 0.0059(6) 0.0149(6) -0.0014(6)
C13 0.0315(7) 0.0297(8) 0.0370(7) -0.0007(6) 0.0159(6) -0.0002(6)
C14 0.0299(7) 0.0291(8) 0.0348(7) -0.0008(6) 0.0143(6) -0.0025(6)
C15 0.0356(7) 0.0295(8) 0.0437(8) 0.0000(6) 0.0152(6) -0.0052(6)
C16 0.0382(7) 0.0340(8) 0.0399(8) -0.0043(6) 0.0162(6) -0.0073(6)
C17 0.0318(7) 0.0371(8) 0.0373(8) -0.0034(6) 0.0142(6) -0.0022(6)
C18 0.0293(7) 0.0339(9) 0.0398(7) 0.0024(6) 0.0134(6) -0.0027(6)
C19 0.0344(7) 0.0353(9) 0.0449(8) -0.0003(6) 0.0128(6) 0.0044(7)
C20 0.0355(7) 0.0409(9) 0.0409(8) 0.0038(7) 0.0114(6) 0.0036(7)
C21 0.0381(8) 0.0469(10) 0.0372(8) 0.0036(7) 0.0095(6) -0.0027(7)
C22 0.0326(8) 0.0459(10) 0.0450(9) -0.0065(7) 0.0101(7) -0.0025(7)
C23 0.0565(11) 0.0530(12) 0.0573(11) 0.0157(10) -0.0056(9) -0.0035(10)
C24 0.0880(15) 0.0759(16) 0.0515(11) 0.0005(13) 0.0156(11) 0.0283(11)
C25 0.0601(10) 0.0516(11) 0.0398(8) 0.0008(9) 0.0256(8) -0.0019(8)
C26 0.0444(8) 0.0394(9) 0.0436(8) -0.0068(7) 0.0204(7) 0.0033(7)
C27 0.0353(7) 0.0452(9) 0.0376(7) -0.0017(6) 0.0183(6) -0.0011(6)
C28 0.0347(8) 0.0520(11) 0.0438(9) -0.0056(7) 0.0178(7) -0.0009(8)
C29 0.0507(10) 0.0689(14) 0.0485(10) 0.0016(10) 0.0148(8) 0.0157(10)
C30 0.0418(8) 0.0493(11) 0.0542(10) 0.0119(8) 0.0116(7) -0.0015(8)
C31 0.0851(18) 0.0703(19) 0.120(2) -0.0253(16) -0.0092(17) -0.0061(18)
C32 0.0776(15) 0.0755(16) 0.0849(15) -0.0063(13) 0.0517(13) 0.0237(13)

loop_
_atom_type_symbol
_atom_type_description
_atom_type_scat_dispersion_real
_atom_type_scat_dispersion_imag
_atom_type_scat_source
C C 0.0181 0.0091 'International Tables Vol C Tables 4.2.6.8 and 6.1.1.4'
H H 0.0000 0.0000 'International Tables Vol C Tables 4.2.6.8 and 6.1.1.4'
O O 0.0492 0.0322 'International Tables Vol C Tables 4.2.6.8 and 6.1.1.4'

loop_
_geom_angle_atom_site_label_1
_geom_angle_atom_site_label_2
_geom_angle_atom_site_label_3
_geom_angle
C3 O2 C31 114.6(2)
C2 O4 C9 109.80(12)
C28 O7 C32 116.40(18)
C2 C1 C10 104.10(13)
O3 C2 O4 120.63(16)
O3 C2 C1 128.90(16)
O4 C2 C1 110.46(14)
O1 C3 O2 122.3(2)
O1 C3 C4 124.8(2)
O2 C3 C4 112.95(19)
C3 C4 C24 108.06(18)
C3 C4 C23 106.45(16)
C24 C4 C23 107.87(19)
C3 C4 C5 111.32(15)
C24 C4 C5 114.98(16)
C23 C4 C5 107.78(15)
C6 C5 C10 111.82(12)
C6 C5 C4 109.20(14)
C10 C5 C4 119.36(13)
C7 C6 C5 112.07(14)
C6 C7 C8 112.06(13)
C7 C8 C9 109.13(11)
C7 C8 C26 108.58(13)
C9 C8 C26 107.06(12)
C7 C8 C14 111.12(12)
C9 C8 C14 112.19(12)
C26 C8 C14 108.62(11)
O4 C9 C8 109.60(11)
O4 C9 C11 101.40(12)
C8 C9 C11 109.10(11)
O4 C9 C10 101.66(11)
C8 C9 C10 118.35(12)
C11 C9 C10 114.94(12)
C25 C10 C1 111.39(14)
C25 C10 C5 113.56(13)
C1 C10 C5 108.42(12)
C25 C10 C9 114.79(13)
C1 C10 C9 98.55(12)
C5 C10 C9 109.00(12)
O5 C11 C12 119.89(15)
O5 C11 C9 122.74(14)
C12 C11 C9 117.33(13)
C13 C12 C11 125.96(14)
C12 C13 C18 118.44(13)
C12 C13 C14 120.61(13)
C18 C13 C14 120.95(13)
C13 C14 C15 112.35(12)
C13 C14 C27 107.05(12)
C15 C14 C27 105.50(13)
C13 C14 C8 108.15(11)
C15 C14 C8 109.04(12)
C27 C14 C8 114.84(11)
C16 C15 C14 114.15(13)
C15 C16 C17 111.44(13)
C28 C17 C16 110.88(14)
C28 C17 C18 108.48(13)
C16 C17 C18 109.44(12)
C28 C17 C22 104.92(12)
C16 C17 C22 111.96(13)
C18 C17 C22 111.06(13)
C13 C18 C19 112.09(12)
C13 C18 C17 112.09(13)
C19 C18 C17 112.47(13)
C18 C19 C20 113.28(13)
C30 C20 C29 108.56(16)
C30 C20 C21 111.25(15)
C29 C20 C21 109.01(15)
C30 C20 C19 111.46(14)
C29 C20 C19 108.58(13)
C21 C20 C19 107.92(13)
C22 C21 C20 113.00(14)
C21 C22 C17 113.15(13)
O6 C28 O7 122.66(17)
O6 C28 C17 125.51(18)
O7 C28 C17 111.80(15)

loop_
_geom_bond_atom_site_label_1
_geom_bond_atom_site_label_2
_geom_bond_site_symmetry_2
_geom_bond_distance
_geom_bond_publ_flag
O1 C3 . 1.190(3) ?
O2 C3 . 1.331(3) ?
O2 C31 . 1.452(3) ?
O3 C2 . 1.199(2) ?
O4 C2 . 1.351(2) ?
O4 C9 . 1.4749(17) ?
O5 C11 . 1.217(2) ?
O6 C28 . 1.195(2) ?
O7 C28 . 1.338(3) ?
O7 C32 . 1.436(2) ?
C1 C2 . 1.480(2) ?
C1 C10 . 1.536(2) ?
C3 C4 . 1.523(3) ?
C4 C24 . 1.523(3) ?
C4 C23 . 1.545(3) ?
C4 C5 . 1.589(2) ?
C5 C6 . 1.524(2) ?
C5 C10 . 1.573(2) ?
C6 C7 . 1.519(2) ?
C7 C8 . 1.526(2) ?
C8 C9 . 1.541(2) ?
C8 C26 . 1.554(2) ?
C8 C14 . 1.585(2) ?
C9 C11 . 1.553(2) ?
C9 C10 . 1.5955(19) ?
C10 C25 . 1.533(2) ?
C11 C12 . 1.455(2) ?
C12 C13 . 1.338(2) ?
C13 C18 . 1.523(2) ?
C13 C14 . 1.525(2) ?
C14 C15 . 1.550(2) ?
C14 C27 . 1.559(2) ?
C15 C16 . 1.527(2) ?
C16 C17 . 1.529(2) ?
C17 C28 . 1.524(2) ?
C17 C18 . 1.537(2) ?
C17 C22 . 1.546(2) ?
C18 C19 . 1.535(2) ?
C19 C20 . 1.540(2) ?
C20 C30 . 1.526(2) ?
C20 C29 . 1.527(3) ?
C20 C21 . 1.528(3) ?
C21 C22 . 1.519(3) ?

loop_
_geom_hbond_atom_site_label_D
_geom_hbond_atom_site_label_H
_geom_hbond_atom_site_label_A
_geom_hbond_site_symmetry_A
_geom_hbond_distance_DH
_geom_hbond_distance_HA
_geom_hbond_distance_DA
_geom_hbond_angle_DHA
_geom_hbond_publ_flag
C1 H1A O2 . 0.97 2.41 3.298(2) 152 yes
C1 H1B O5 . 0.97 2.38 2.902(2) 113 yes
C25 H25C O5 . 0.96 2.37 3.050(2) 127 yes
C32 H32B O1 4_555 0.96 2.40 3.124(3) 132 yes
C15 H15A O7 . 0.97 2.59 3.124(2) 115 .
C21 H21A O3 4_556 0.97 2.53 3.497(2) 172 yes

loop_
_geom_torsion_atom_site_label_1
_geom_torsion_atom_site_label_2
_geom_torsion_atom_site_label_3
_geom_torsion_atom_site_label_4
_geom_torsion
C9 O4 C2 O3 174.03(17)
C9 O4 C2 C1 -6.83(18)
C10 C1 C2 O3 159.9(2)
C10 C1 C2 O4 -19.16(18)
C31 O2 C3 O1 -0.1(3)
C31 O2 C3 C4 178.55(19)
O1 C3 C4 C24 23.9(3)
O2 C3 C4 C24 -154.76(18)
O1 C3 C4 C23 139.5(2)
O2 C3 C4 C23 -39.1(2)
O1 C3 C4 C5 -103.3(2)
O2 C3 C4 C5 78.1(2)
C3 C4 C5 C6 177.62(17)
C24 C4 C5 C6 54.3(2)
C23 C4 C5 C6 -66.01(19)
C3 C4 C5 C10 47.3(2)
C24 C4 C5 C10 -76.0(2)
C23 C4 C5 C10 163.65(16)
C10 C5 C6 C7 -58.62(18)
C4 C5 C6 C7 167.07(14)
C5 C6 C7 C8 62.29(18)
C6 C7 C8 C9 -54.12(17)
C6 C7 C8 C26 62.25(17)
C6 C7 C8 C14 -178.35(13)
C2 O4 C9 C8 154.75(13)
C2 O4 C9 C11 -90.03(14)
C2 O4 C9 C10 28.72(16)
C7 C8 C9 O4 -68.23(15)
C26 C8 C9 O4 174.43(12)
C14 C8 C9 O4 55.36(14)
C7 C8 C9 C11 -178.44(12)
C26 C8 C9 C11 64.23(15)
C14 C8 C9 C11 -54.84(15)
C7 C8 C9 C10 47.61(17)
C26 C8 C9 C10 -69.72(16)
C14 C8 C9 C10 171.21(12)
C2 C1 C10 C25 154.99(14)
C2 C1 C10 C5 -79.36(15)
C2 C1 C10 C9 34.04(15)
C6 C5 C10 C25 -81.76(16)
C4 C5 C10 C25 47.4(2)
C6 C5 C10 C1 153.86(13)
C4 C5 C10 C1 -76.97(18)
C6 C5 C10 C9 47.57(17)
C4 C5 C10 C9 176.74(14)
O4 C9 C10 C25 -155.88(13)
C8 C9 C10 C25 84.09(17)
C11 C9 C10 C25 -47.30(19)
O4 C9 C10 C1 -37.47(14)
C8 C9 C10 C1 -157.51(13)
C11 C9 C10 C1 71.11(15)
O4 C9 C10 C5 75.47(15)
C8 C9 C10 C5 -44.57(16)
C11 C9 C10 C5 -175.95(12)
O4 C9 C11 O5 88.97(18)
C8 C9 C11 O5 -155.44(15)
C10 C9 C11 O5 -19.8(2)
O4 C9 C11 C12 -88.40(15)
C8 C9 C11 C12 27.20(18)
C10 C9 C11 C12 162.87(13)
O5 C11 C12 C13 -178.67(17)
C9 C11 C12 C13 -1.2(2)
C11 C12 C13 C18 -178.02(15)
C11 C12 C13 C14 3.0(3)
C12 C13 C14 C15 -149.92(15)
C18 C13 C14 C15 31.17(19)
C12 C13 C14 C27 94.72(17)
C18 C13 C14 C27 -84.19(16)
C12 C13 C14 C8 -29.54(19)
C18 C13 C14 C8 151.56(13)
C7 C8 C14 C13 178.59(12)
C9 C8 C14 C13 56.11(15)
C26 C8 C14 C13 -62.04(16)
C7 C8 C14 C15 -58.98(15)
C9 C8 C14 C15 178.55(12)
C26 C8 C14 C15 60.40(16)
C7 C8 C14 C27 59.14(17)
C9 C8 C14 C27 -63.34(16)
C26 C8 C14 C27 178.51(14)
C13 C14 C15 C16 -38.38(18)
C27 C14 C15 C16 77.91(15)
C8 C14 C15 C16 -158.25(12)
C14 C15 C16 C17 55.91(17)
C15 C16 C17 C28 57.41(17)
C15 C16 C17 C18 -62.21(16)
C15 C16 C17 C22 174.21(13)
C12 C13 C18 C19 -90.36(18)
C14 C13 C18 C19 88.56(17)
C12 C13 C18 C17 142.05(15)
C14 C13 C18 C17 -39.02(18)
C28 C17 C18 C13 -68.80(15)
C16 C17 C18 C13 52.29(16)
C22 C17 C18 C13 176.40(13)
C28 C17 C18 C19 163.82(13)
C16 C17 C18 C19 -75.09(15)
C22 C17 C18 C19 49.02(16)
C13 C18 C19 C20 178.19(13)
C17 C18 C19 C20 -54.43(18)
C18 C19 C20 C30 -66.0(2)
C18 C19 C20 C29 174.49(15)
C18 C19 C20 C21 56.47(18)
C30 C20 C21 C22 65.84(17)
C29 C20 C21 C22 -174.48(14)
C19 C20 C21 C22 -56.73(18)
C20 C21 C22 C17 55.33(19)
C28 C17 C22 C21 -166.77(15)
C16 C17 C22 C21 72.89(18)
C18 C17 C22 C21 -49.77(18)
C32 O7 C28 O6 1.6(3)
C32 O7 C28 C17 179.82(16)
C16 C17 C28 O6 -142.28(18)
C18 C17 C28 O6 -22.1(2)
C22 C17 C28 O6 96.7(2)
C16 C17 C28 O7 39.60(18)
C18 C17 C28 O7 159.80(14)
C22 C17 C28 O7 -81.45(17)

loop_
_cod_related_entry_id
_cod_related_entry_database
_cod_related_entry_code
1 ChemSpider 21182720
